data_4511677
loop_
_publ_author_name
'Croitor, Lilia'
'Coropceanu, Eduard B.'
'Masunov, Art\"em E.'
'Rivera-Jacquez, Hector J.'
'Siminel, Anatolii V.'
'Zelentsov, Vyacheslav I.'
'Datsko, Tatiana Ya.'
'Fonari, Marina S.'

_publ_section_title
;
 Polymeric Luminescent Zn(II) and Cd(II) Dicarboxylates Decorated by Oxime
 Ligands: Tuning the Dimensionality and Adsorption Capacity
;
_journal_issue 8
_journal_name_full 'Crystal Growth &amp; Design'
_journal_page_first 3935
_journal_paper_doi 10.1021/cg5005402
_journal_volume 14
_journal_year 2014
_chemical_formula_moiety 'C10 H10 N2 O5 Zn'
_chemical_formula_sum 'C10 H10 N2 O5 Zn'
_chemical_formula_weight 303.57
_chemical_name_systematic
; 
 ? 
;
_space_group_IT_number 14
_symmetry_cell_setting monoclinic
_symmetry_space_group_name_Hall '-P 2ybc'
_symmetry_space_group_name_H-M 'P 1 21/c 1'
_atom_sites_solution_hydrogens geom
_atom_sites_solution_primary direct
_atom_sites_solution_secondary difmap
_audit_creation_method
;
CrysAlisPro, Oxford Diffraction Ltd.,
Version 1.171.35.21b (release 03-02-2012 CrysAlis171 .NET)
(compiled Feb  3 2012,10:37:01)
;
_cell_angle_alpha 90.00
_cell_angle_beta 93.319(2)
_cell_angle_gamma 90.00
_cell_formula_units_Z 4
_cell_length_a 14.6217(3)
_cell_length_b 8.5579(2)
_cell_length_c 9.3563(2)
_cell_measurement_reflns_used 1883
_cell_measurement_temperature 293(2)
_cell_measurement_theta_max 29.0579
_cell_measurement_theta_min 3.2220
_cell_volume 1168.80(4)
_computing_cell_refinement
;
CrysAlisPro, Agilent Technologies,
Version 1.171.35.21b (release 03-02-2012 CrysAlis171 .NET)
(compiled Feb  3 2012,10:37:01)
;
_computing_data_collection
;
CrysAlisPro, Agilent Technologies,
Version 1.171.35.21b (release 03-02-2012 CrysAlis171 .NET)
(compiled Feb  3 2012,10:37:01)
;
_computing_data_reduction
;
CrysAlisPro, Agilent Technologies,
Version 1.171.35.21b (release 03-02-2012 CrysAlis171 .NET)
(compiled Feb  3 2012,10:37:01)
;
_computing_structure_refinement 'SHELXL-97 (Sheldrick, 2008)'
_computing_structure_solution 'SHELXS-97 (Sheldrick, 2008)'
_diffrn_ambient_temperature 293(2)
_diffrn_measured_fraction_theta_full 0.993
_diffrn_measured_fraction_theta_max 0.993
_diffrn_measurement_device_type 'Xcalibur, Eos'
_diffrn_measurement_method '\w scans'
_diffrn_radiation_monochromator graphite
_diffrn_radiation_source 'fine-focus sealed tube'
_diffrn_radiation_type MoK\a
_diffrn_radiation_wavelength 0.71073
_diffrn_reflns_av_R_equivalents 0.0389
_diffrn_reflns_av_sigmaI/netI 0.0515
_diffrn_reflns_limit_h_max 8
_diffrn_reflns_limit_h_min -17
_diffrn_reflns_limit_k_max 6
_diffrn_reflns_limit_k_min -10
_diffrn_reflns_limit_l_max 11
_diffrn_reflns_limit_l_min -10
_diffrn_reflns_number 3656
_diffrn_reflns_theta_full 25.00
_diffrn_reflns_theta_max 25.00
_diffrn_reflns_theta_min 3.23
_exptl_absorpt_coefficient_mu 2.116
_exptl_absorpt_correction_T_max 1.00000
_exptl_absorpt_correction_T_min 0.81495
_exptl_absorpt_correction_type multi-scan
_exptl_absorpt_process_details
;
CrysAlisPro, Agilent Technologies,
Version 1.171.35.21b (release 03-02-2012 CrysAlis171 .NET)
(compiled Feb  3 2012,10:37:01)
Empirical absorption correction using spherical harmonics,
 implemented in SCALE3 ABSPACK scaling algorithm.
;
_exptl_crystal_colour colorless
_exptl_crystal_density_diffrn 1.725
_exptl_crystal_density_method 'not measured'
_exptl_crystal_description block
_exptl_crystal_F_000 616
_exptl_crystal_size_max 0.35
_exptl_crystal_size_mid 0.35
_exptl_crystal_size_min 0.05
_refine_diff_density_max 0.917
_refine_diff_density_min -0.666
_refine_diff_density_rms 0.090
_refine_ls_extinction_method none
_refine_ls_goodness_of_fit_ref 1.000
_refine_ls_hydrogen_treatment constr
_refine_ls_matrix_type full
_refine_ls_number_parameters 163
_refine_ls_number_reflns 2038
_refine_ls_number_restraints 0
_refine_ls_restrained_S_all 1.000
_refine_ls_R_factor_all 0.0489
_refine_ls_R_factor_gt 0.0406
_refine_ls_shift/su_max 0.001
_refine_ls_shift/su_mean 0.000
_refine_ls_structure_factor_coef Fsqd
_refine_ls_weighting_details 'calc w=1/[\s^2^(Fo^2^)+(0.0680P)^2^+0.0000P] where P=(Fo^2^+2Fc^2^)/3'
_refine_ls_weighting_scheme calc
_refine_ls_wR_factor_gt 0.1043
_refine_ls_wR_factor_ref 0.1116
_reflns_number_gt 1745
_reflns_number_total 2038
_reflns_threshold_expression >2sigma(I)
_cod_data_source_file cg5005402_si_002.cif
_cod_data_source_block comp6
_cod_depositor_comments 'Adding full bibliography for 4511672--4511682.cif.'
_cod_original_sg_symbol_H-M P21/c
_cod_database_code 4511677

loop_
_symmetry_equiv_pos_as_xyz
'x, y, z'
'-x, y+1/2, -z+1/2'
'-x, -y, -z'
'x, -y-1/2, z-1/2'

loop_
_atom_site_label
_atom_site_type_symbol
_atom_site_fract_x
_atom_site_fract_y
_atom_site_fract_z
_atom_site_U_iso_or_equiv
_atom_site_adp_type
_atom_site_occupancy
_atom_site_symmetry_multiplicity
_atom_site_calc_flag
_atom_site_refinement_flags
Zn1 Zn 0.64359(2) 0.14121(5) 0.14587(4) 0.03064(19) Uani 1 1 d .
O1 O 1.1965(2) 0.3572(3) 0.1228(4) 0.0647(9) Uani 1 1 d .
H1 H 1.2351 0.2943 0.0990 0.097 Uiso 1 1 calc R
O2 O 0.61428(17) -0.0766(3) 0.1561(3) 0.0426(6) Uani 1 1 d .
O3 O 0.70060(18) -0.1324(3) -0.0238(3) 0.0477(7) Uani 1 1 d .
O4 O 0.54706(15) 0.2492(3) 0.0339(2) 0.0373(6) Uani 1 1 d .
O5 O 0.62204(14) 0.2771(3) -0.1605(2) 0.0364(6) Uani 1 1 d .
N1 N 0.77358(18) 0.2178(3) 0.1364(3) 0.0341(6) Uani 1 1 d .
N2 N 1.11091(19) 0.2903(4) 0.1069(3) 0.0456(8) Uani 1 1 d .
C1 C 0.8381(3) 0.1404(4) 0.0708(4) 0.0426(10) Uani 1 1 d .
H1A H 0.8219 0.0472 0.0248 0.051 Uiso 1 1 calc R
C2 C 0.9268(2) 0.1903(5) 0.0675(4) 0.0432(9) Uani 1 1 d .
H2 H 0.9690 0.1321 0.0193 0.052 Uiso 1 1 calc R
C3 C 0.9536(2) 0.3283(4) 0.1364(4) 0.0365(8) Uani 1 1 d .
C4 C 0.8855(2) 0.4126(4) 0.2007(4) 0.0414(9) Uani 1 1 d .
H4 H 0.8994 0.5085 0.2436 0.050 Uiso 1 1 calc R
C5 C 0.7984(3) 0.3543(4) 0.2008(4) 0.0393(9) Uani 1 1 d .
H5 H 0.7544 0.4107 0.2470 0.047 Uiso 1 1 calc R
C6 C 1.0491(3) 0.3826(5) 0.1421(4) 0.0446(10) Uani 1 1 d .
H6 H 1.0637 0.4839 0.1714 0.054 Uiso 1 1 calc R
C7 C 0.6471(2) -0.1713(4) 0.0679(4) 0.0335(8) Uani 1 1 d .
C8 C 0.6199(2) -0.3404(4) 0.0823(4) 0.0380(9) Uani 1 1 d .
H8A H 0.6703 -0.3965 0.1310 0.046 Uiso 1 1 calc R
H8B H 0.6102 -0.3850 -0.0126 0.046 Uiso 1 1 calc R
C9 C 0.4657(2) 0.3658(4) -0.1634(4) 0.0330(8) Uani 1 1 d .
H9A H 0.4555 0.3240 -0.2593 0.040 Uiso 1 1 calc R
H9B H 0.4763 0.4773 -0.1719 0.040 Uiso 1 1 calc R
C10 C 0.5504(2) 0.2910(4) -0.0936(3) 0.0269(7) Uani 1 1 d .

loop_
_atom_site_aniso_label
_atom_site_aniso_U_11
_atom_site_aniso_U_22
_atom_site_aniso_U_33
_atom_site_aniso_U_23
_atom_site_aniso_U_13
_atom_site_aniso_U_12
Zn1 0.0263(3) 0.0372(3) 0.0287(3) -0.00320(15) 0.00445(17) -0.00197(15)
O1 0.0306(16) 0.071(2) 0.093(3) -0.0227(16) 0.0121(15) -0.0110(13)
O2 0.0416(14) 0.0345(14) 0.0523(16) -0.0068(12) 0.0082(11) 0.0018(12)
O3 0.0405(16) 0.0458(16) 0.0578(18) -0.0031(12) 0.0110(13) -0.0099(12)
O4 0.0370(13) 0.0520(15) 0.0234(12) 0.0074(11) 0.0070(9) 0.0030(12)
O5 0.0306(12) 0.0491(15) 0.0300(12) 0.0095(11) 0.0058(10) 0.0076(11)
N1 0.0263(14) 0.0435(17) 0.0325(15) 0.0029(13) 0.0025(11) -0.0003(13)
N2 0.0278(16) 0.053(2) 0.056(2) -0.0021(17) 0.0085(14) -0.0101(16)
C1 0.035(2) 0.044(2) 0.050(2) -0.0155(17) 0.0058(17) -0.0056(16)
C2 0.033(2) 0.046(2) 0.051(2) -0.0140(18) 0.0099(16) -0.0003(18)
C3 0.0316(19) 0.0402(19) 0.038(2) 0.0013(16) 0.0031(15) -0.0012(16)
C4 0.037(2) 0.0333(19) 0.054(2) -0.0092(17) 0.0038(16) -0.0016(16)
C5 0.033(2) 0.038(2) 0.047(2) -0.0043(16) 0.0062(16) 0.0045(15)
C6 0.036(2) 0.042(2) 0.056(3) -0.0068(18) 0.0046(17) -0.0088(18)
C7 0.0240(17) 0.0342(18) 0.042(2) 0.0009(16) -0.0023(14) 0.0020(14)
C8 0.0304(19) 0.0317(19) 0.052(2) -0.0002(16) 0.0049(16) 0.0043(15)
C9 0.0323(19) 0.0329(19) 0.0342(19) 0.0038(14) 0.0049(15) 0.0030(14)
C10 0.0310(17) 0.0220(16) 0.0278(17) -0.0041(13) 0.0024(13) -0.0038(14)

loop_
_atom_type_symbol
_atom_type_description
_atom_type_scat_dispersion_real
_atom_type_scat_dispersion_imag
_atom_type_scat_source
C C 0.0033 0.0016 'International Tables Vol C Tables 4.2.6.8 and 6.1.1.4'
H H 0.0000 0.0000 'International Tables Vol C Tables 4.2.6.8 and 6.1.1.4'
N N 0.0061 0.0033 'International Tables Vol C Tables 4.2.6.8 and 6.1.1.4'
O O 0.0106 0.0060 'International Tables Vol C Tables 4.2.6.8 and 6.1.1.4'
Zn Zn 0.2839 1.4301 'International Tables Vol C Tables 4.2.6.8 and 6.1.1.4'

loop_
_geom_angle_atom_site_label_1
_geom_angle_atom_site_label_2
_geom_angle_atom_site_label_3
_geom_angle
_geom_angle_site_symmetry_1
_geom_angle_site_symmetry_3
O2 Zn1 O4 109.40(10) . .
O2 Zn1 O5 104.44(10) . 4_566
O4 Zn1 O5 100.13(10) . 4_566
O2 Zn1 N1 122.16(11) . .
O4 Zn1 N1 118.61(10) . .
O5 Zn1 N1 97.22(10) 4_566 .
C7 O2 Zn1 119.6(2) . .
C10 O4 Zn1 125.8(2) . .
C10 O5 Zn1 127.1(2) . 4_565
C1 N1 C5 117.1(3) . .
C1 N1 Zn1 123.6(2) . .
C5 N1 Zn1 119.3(2) . .
C6 N2 O1 111.9(3) . .
N1 C1 C2 123.6(3) . .
C1 C2 C3 119.8(3) . .
C2 C3 C4 116.8(3) . .
C2 C3 C6 121.8(3) . .
C4 C3 C6 121.4(3) . .
C5 C4 C3 120.0(3) . .
N1 C5 C4 122.7(3) . .
N2 C6 C3 119.1(3) . .
O3 C7 O2 123.7(3) . .
O3 C7 C8 120.0(3) . .
O2 C7 C8 116.3(3) . .
C7 C8 C9 114.3(3) . 3_655
C10 C9 C8 113.8(3) . 3_655
O4 C10 O5 121.9(3) . .
O4 C10 C9 117.3(3) . .
O5 C10 C9 120.8(3) . .

loop_
_geom_bond_atom_site_label_1
_geom_bond_atom_site_label_2
_geom_bond_distance
_geom_bond_site_symmetry_2
Zn1 O2 1.916(3) .
Zn1 O4 1.942(2) .
Zn1 O5 1.984(2) 4_566
Zn1 N1 2.017(3) .
O1 N2 1.376(4) .
O2 C7 1.270(4) .
O3 C7 1.241(4) .
O4 C10 1.249(4) .
O5 C10 1.257(4) .
O5 Zn1 1.984(2) 4_565
N1 C1 1.331(4) .
N1 C5 1.355(4) .
N2 C6 1.258(5) .
C1 C2 1.368(5) .
C2 C3 1.391(5) .
C3 C4 1.394(5) .
C3 C6 1.470(5) .
C4 C5 1.369(5) .
C7 C8 1.508(5) .
C8 C9 1.516(5) 3_655
C9 C10 1.508(5) .
C9 C8 1.517(4) 3_655

loop_
_geom_hbond_atom_site_label_D
_geom_hbond_atom_site_label_H
_geom_hbond_atom_site_label_A
_geom_hbond_distance_DH
_geom_hbond_distance_HA
_geom_hbond_distance_DA
_geom_hbond_angle_DHA
_geom_hbond_site_symmetry_A
O1 H1 O3 0.82 1.84 2.643(4) 167.1 3_755
